data_7117940
loop_
_publ_author_name
'Mathilde Berville'
'Lydia Karmazin'
'Jennifer A. Wytko'
'Jean Weiss'

_publ_section_title
;
 Viologen cyclophanes: redox controlled host-guest interactions
;
_journal_name_full Chem.Commun.
_journal_page_first 15772
_journal_paper_doi 10.1039/C5cc06041A
_journal_volume 51
_journal_year 2015
_chemical_formula_moiety 'C30 H36 N4, 4(F6 P)'
_chemical_formula_sum 'C30 H36 F24 N4 P4'
_chemical_formula_weight 1032.51
_chemical_name_systematic
;
 ?
;
_chemical_properties_physical Air-sensitive
_space_group_crystal_system orthorhombic
_space_group_IT_number 72
_space_group_name_Hall '-I 2 2c'
_space_group_name_H-M_alt 'I b a m'
_symmetry_space_group_name_Hall '-I 2 2c'
_symmetry_space_group_name_H-M 'I b a m'
_atom_sites_solution_hydrogens geom
_audit_creation_method SHELXL-2013
_audit_update_record
;
2015-02-25 deposited with the CCDC.
2015-09-01 downloaded from the CCDC.
;
_cell_angle_alpha 90
_cell_angle_beta 90
_cell_angle_gamma 90
_cell_formula_units_Z 4
_cell_length_a 23.9500(13)
_cell_length_b 7.9241(4)
_cell_length_c 21.1235(11)
_cell_measurement_reflns_used 2186
_cell_measurement_temperature 173(2)
_cell_measurement_theta_max 27.71
_cell_measurement_theta_min 2.57
_cell_volume 4008.9(4)
_computing_cell_refinement 'Bruker SAINT'
_computing_data_collection 'Bruker APEX2'
_computing_data_reduction 'Bruker SAINT'
_computing_molecular_graphics 'Bruker SHELXTL'
_computing_publication_material 'Bruker SHELXTL'
_computing_structure_refinement 'SHELXL-2013 (Sheldrick 2013)'
_computing_structure_solution 'SHELXS-97 (Sheldrick 2008)'
_diffrn_ambient_temperature 173(2)
_diffrn_measured_fraction_theta_full 0.999
_diffrn_measured_fraction_theta_max 1.000
_diffrn_measurement_device_type 'Bruker APEX-II CCD'
_diffrn_measurement_method '\f and \w scans'
_diffrn_radiation_monochromator triumph
_diffrn_radiation_type MoK\a
_diffrn_radiation_wavelength 0.71073
_diffrn_reflns_av_R_equivalents 0.0563
_diffrn_reflns_av_unetI/netI 0.0387
_diffrn_reflns_laue_measured_fraction_full 0.999
_diffrn_reflns_laue_measured_fraction_max 1.000
_diffrn_reflns_limit_h_max 31
_diffrn_reflns_limit_h_min -31
_diffrn_reflns_limit_k_max 10
_diffrn_reflns_limit_k_min -10
_diffrn_reflns_limit_l_max 27
_diffrn_reflns_limit_l_min -23
_diffrn_reflns_number 14117
_diffrn_reflns_point_group_measured_fraction_full 0.999
_diffrn_reflns_point_group_measured_fraction_max 1.000
_diffrn_reflns_theta_full 25.242
_diffrn_reflns_theta_max 28.039
_diffrn_reflns_theta_min 1.928
_diffrn_source 'sealed tube'
_exptl_absorpt_coefficient_mu 0.331
_exptl_absorpt_correction_T_max 0.7456
_exptl_absorpt_correction_T_min 0.6690
_exptl_absorpt_correction_type multi-scan
_exptl_absorpt_process_details sadabs
_exptl_crystal_colour colourless
_exptl_crystal_density_diffrn 1.711
_exptl_crystal_description plate
_exptl_crystal_F_000 2080
_exptl_crystal_size_max 0.150
_exptl_crystal_size_mid 0.100
_exptl_crystal_size_min 0.040
_refine_diff_density_max 1.166
_refine_diff_density_min -1.160
_refine_diff_density_rms 0.086
_refine_ls_extinction_coef .
_refine_ls_extinction_method none
_refine_ls_goodness_of_fit_ref 1.046
_refine_ls_hydrogen_treatment constr
_refine_ls_matrix_type full
_refine_ls_number_parameters 156
_refine_ls_number_reflns 2504
_refine_ls_number_restraints 0
_refine_ls_restrained_S_all 1.046
_refine_ls_R_factor_all 0.0938
_refine_ls_R_factor_gt 0.0606
_refine_ls_shift/su_max 0.000
_refine_ls_shift/su_mean 0.000
_refine_ls_structure_factor_coef Fsqd
_refine_ls_weighting_details 'w=1/[\s^2^(Fo^2^)+(0.1006P)^2^+11.2996P] where P=(Fo^2^+2Fc^2^)/3'
_refine_ls_weighting_scheme calc
_refine_ls_wR_factor_gt 0.1694
_refine_ls_wR_factor_ref 0.1906
_reflns_Friedel_coverage 0.000
_reflns_friedel_fraction_full .
_reflns_friedel_fraction_max .
_reflns_number_gt 1712
_reflns_number_total 2504
_reflns_threshold_expression 'I > 2\s(I)'
_cod_data_source_file c5cc06041a2_new.cif
_cod_data_source_block shelx
_cod_database_code 7117940
_shelx_space_group_comment
;
The symmetry employed for this shelxl refinement is uniquely defined
by the following loop, which should always be used as a source of
symmetry information in preference to the above space-group names.
They are only intended as comments.
;
_shelx_estimated_absorpt_t_min 0.952
_shelx_estimated_absorpt_t_max 0.987
_shelxl_version_number 2013-4

loop_
_space_group_symop_operation_xyz
'x, y, z'
'x, -y, -z+1/2'
'-x, y, -z+1/2'
'-x, -y, z'
'x+1/2, y+1/2, z+1/2'
'x+1/2, -y+1/2, -z+1'
'-x+1/2, y+1/2, -z+1'
'-x+1/2, -y+1/2, z+1/2'
'-x, -y, -z'
'-x, y, z-1/2'
'x, -y, z-1/2'
'x, y, -z'
'-x+1/2, -y+1/2, -z+1/2'
'-x+1/2, y+1/2, z'
'x+1/2, -y+1/2, z'
'x+1/2, y+1/2, -z+1/2'

loop_
_atom_site_label
_atom_site_type_symbol
_atom_site_fract_x
_atom_site_fract_y
_atom_site_fract_z
_atom_site_U_iso_or_equiv
_atom_site_adp_type
_atom_site_occupancy
_atom_site_site_symmetry_order
_atom_site_calc_flag
_atom_site_refinement_flags_posn
_atom_site_refinement_flags_adp
_atom_site_refinement_flags_occupancy
_atom_site_disorder_assembly
_atom_site_disorder_group
C1 C 0.12616(13) 0.9548(4) 0.34422(15) 0.0244(7) Uani 1 1 d . . . . .
H1 H 0.1539 0.8791 0.3291 0.029 Uiso 1 1 calc R U . . .
C2 C 0.07062(13) 0.9115(4) 0.33938(15) 0.0244(7) Uani 1 1 d . . . . .
H2 H 0.0601 0.8064 0.3214 0.029 Uiso 1 1 calc R U . . .
C3 C 0.03000(12) 1.0235(4) 0.36112(14) 0.0210(6) Uani 1 1 d . . . . .
C4 C 0.04684(13) 1.1784(4) 0.38584(16) 0.0256(7) Uani 1 1 d . . . . .
H4 H 0.0199 1.2583 0.3997 0.031 Uiso 1 1 calc R U . . .
C5 C 0.10301(13) 1.2145(4) 0.39000(16) 0.0248(7) Uani 1 1 d . . . . .
H5 H 0.1147 1.3195 0.4072 0.030 Uiso 1 1 calc R U . . .
C6 C 0.20189(12) 1.1386(4) 0.37926(15) 0.0250(7) Uani 1 1 d . . . . .
H6A H 0.2075 1.2622 0.3813 0.030 Uiso 1 1 calc R U . . .
H6B H 0.2232 1.0950 0.3426 0.030 Uiso 1 1 calc R U . . .
C7 C 0.22426(13) 1.0581(4) 0.43983(15) 0.0234(6) Uani 1 1 d . . . . .
H7A H 0.2651 1.0768 0.4420 0.028 Uiso 1 1 calc R U . . .
H7B H 0.2178 0.9348 0.4379 0.028 Uiso 1 1 calc R U . . .
C8 C 0.19736(18) 1.1274(5) 0.5000 0.0214(9) Uani 1 2 d S T P . .
H8A H 0.2005 1.2520 0.5000 0.026 Uiso 1 2 calc R U P . .
H8B H 0.1572 1.0984 0.5000 0.026 Uiso 1 2 calc R U P . .
F1 F 0.13288(13) 0.4844(4) 0.5000 0.0406(8) Uani 1 2 d S T P . .
F2 F 0.06541(16) 0.8322(4) 0.5000 0.0568(10) Uani 1 2 d S T P . .
F3 F 0.05872(10) 0.5885(4) 0.44598(13) 0.0562(7) Uani 1 1 d . . . . .
F4 F 0.14021(10) 0.7281(3) 0.44722(12) 0.0516(7) Uani 1 1 d . . . . .
F5 F 0.16395(12) 0.5259(3) 0.32474(11) 0.0563(8) Uani 1 1 d . . . . .
F6 F 0.1612(3) 0.3088(4) 0.25707(16) 0.178(3) Uani 1 1 d . . . . .
F7 F 0.2250(2) 0.4438(9) 0.2617(3) 0.068(2) Uani 0.5 1 d . . P . .
F8 F 0.1022(2) 0.5673(9) 0.2427(4) 0.085(2) Uani 0.5 1 d . . P . .
P1 P 0.09856(5) 0.65851(15) 0.5000 0.0238(3) Uani 1 2 d S T P . .
P2 P 0.16278(6) 0.5000 0.2500 0.0305(3) Uani 1 2 d S T P . .
N1 N 0.14152(10) 1.1023(3) 0.36995(12) 0.0210(6) Uani 1 1 d . . . . .

loop_
_atom_site_aniso_label
_atom_site_aniso_U_11
_atom_site_aniso_U_22
_atom_site_aniso_U_33
_atom_site_aniso_U_23
_atom_site_aniso_U_13
_atom_site_aniso_U_12
C1 0.0226(15) 0.0262(16) 0.0246(16) -0.0043(13) 0.0021(12) 0.0060(12)
C2 0.0271(16) 0.0207(15) 0.0254(16) -0.0060(13) -0.0013(12) 0.0019(12)
C3 0.0180(14) 0.0244(15) 0.0204(14) 0.0018(12) 0.0005(11) 0.0018(12)
C4 0.0230(15) 0.0223(15) 0.0314(17) -0.0044(13) 0.0045(13) 0.0037(12)
C5 0.0267(15) 0.0187(14) 0.0290(17) -0.0041(13) 0.0022(13) 0.0000(12)
C6 0.0192(14) 0.0314(17) 0.0245(16) -0.0002(13) 0.0031(12) -0.0037(12)
C7 0.0216(14) 0.0232(15) 0.0255(16) -0.0027(13) 0.0004(12) 0.0018(12)
C8 0.0201(19) 0.019(2) 0.026(2) 0.000 0.000 0.0011(16)
F1 0.0441(18) 0.0265(15) 0.051(2) 0.000 0.000 0.0128(13)
F2 0.069(2) 0.0341(18) 0.067(2) 0.000 0.000 0.0302(17)
F3 0.0420(13) 0.0585(16) 0.0679(18) -0.0182(14) -0.0259(12) 0.0064(12)
F4 0.0483(14) 0.0554(16) 0.0511(16) 0.0200(13) 0.0141(11) 0.0027(12)
F5 0.100(2) 0.0436(14) 0.0254(12) -0.0023(10) -0.0036(12) -0.0075(14)
F6 0.465(10) 0.0332(17) 0.0361(19) 0.0004(14) -0.046(3) -0.038(3)
F7 0.052(3) 0.106(7) 0.045(4) -0.011(4) -0.008(3) 0.028(3)
F8 0.056(3) 0.119(7) 0.079(5) 0.020(5) 0.010(3) 0.051(4)
P1 0.0237(6) 0.0185(6) 0.0293(6) 0.000 0.000 0.0046(4)
P2 0.0425(7) 0.0265(6) 0.0225(6) 0.0000(5) 0.000 0.000
N1 0.0191(12) 0.0243(13) 0.0197(13) 0.0006(11) 0.0021(10) -0.0003(10)

loop_
_atom_type_symbol
_atom_type_description
_atom_type_scat_dispersion_real
_atom_type_scat_dispersion_imag
_atom_type_scat_source
C C 0.0033 0.0016 'International Tables Vol C Tables 4.2.6.8 and 6.1.1.4'
H H 0.0000 0.0000 'International Tables Vol C Tables 4.2.6.8 and 6.1.1.4'
F F 0.0171 0.0103 'International Tables Vol C Tables 4.2.6.8 and 6.1.1.4'
P P 0.1023 0.0942 'International Tables Vol C Tables 4.2.6.8 and 6.1.1.4'
N N 0.0061 0.0033 'International Tables Vol C Tables 4.2.6.8 and 6.1.1.4'

loop_
_geom_angle_atom_site_label_1
_geom_angle_atom_site_label_2
_geom_angle_atom_site_label_3
_geom_angle
_geom_angle_site_symmetry_1
_geom_angle_site_symmetry_3
N1 C1 C2 120.8(3) . .
N1 C1 H1 119.6 . .
C2 C1 H1 119.6 . .
C1 C2 C3 119.4(3) . .
C1 C2 H2 120.3 . .
C3 C2 H2 120.3 . .
C4 C3 C2 118.8(3) . .
C4 C3 C3 120.1(3) . 4_575
C2 C3 C3 121.0(3) . 4_575
C5 C4 C3 119.3(3) . .
C5 C4 H4 120.4 . .
C3 C4 H4 120.4 . .
N1 C5 C4 120.7(3) . .
N1 C5 H5 119.7 . .
C4 C5 H5 119.7 . .
N1 C6 C7 111.8(3) . .
N1 C6 H6A 109.3 . .
C7 C6 H6A 109.3 . .
N1 C6 H6B 109.3 . .
C7 C6 H6B 109.3 . .
H6A C6 H6B 107.9 . .
C6 C7 C8 113.5(3) . .
C6 C7 H7A 108.9 . .
C8 C7 H7A 108.9 . .
C6 C7 H7B 108.9 . .
C8 C7 H7B 108.9 . .
H7A C7 H7B 107.7 . .
C7 C8 C7 112.6(4) 12_556 .
C7 C8 H8A 109.1 12_556 .
C7 C8 H8A 109.1 . .
C7 C8 H8B 109.1 12_556 .
C7 C8 H8B 109.1 . .
H8A C8 H8B 107.8 . .
F3 P1 F3 91.9(2) 12_556 .
F3 P1 F2 90.15(15) 12_556 .
F3 P1 F2 90.15(15) . .
F3 P1 F4 178.18(16) 12_556 .
F3 P1 F4 89.68(15) . .
F2 P1 F4 90.74(15) . .
F3 P1 F4 89.68(15) 12_556 12_556
F3 P1 F4 178.19(16) . 12_556
F2 P1 F4 90.74(15) . 12_556
F4 P1 F4 88.7(2) . 12_556
F3 P1 F1 90.41(14) 12_556 .
F3 P1 F1 90.42(14) . .
F2 P1 F1 179.2(2) . .
F4 P1 F1 88.68(14) . .
F4 P1 F1 88.68(14) 12_556 .
F6 P2 F6 177.2(6) . 2_565
F6 P2 F8 68.1(3) . 2_565
F6 P2 F8 109.2(5) 2_565 2_565
F6 P2 F8 109.2(5) . .
F6 P2 F8 68.1(3) 2_565 .
F6 P2 F7 108.6(4) . 2_565
F6 P2 F7 74.1(4) 2_565 2_565
F8 P2 F7 175.2(4) 2_565 2_565
F8 P2 F7 140.5(4) . 2_565
F6 P2 F7 74.1(4) . .
F6 P2 F7 108.6(4) 2_565 .
F8 P2 F7 140.5(4) 2_565 .
F8 P2 F7 175.2(4) . .
F6 P2 F5 88.24(16) . 2_565
F6 P2 F5 91.81(16) 2_565 2_565
F8 P2 F5 94.1(3) 2_565 2_565
F8 P2 F5 87.8(3) . 2_565
F7 P2 F5 82.2(3) 2_565 2_565
F7 P2 F5 95.9(3) . 2_565
F6 P2 F5 91.81(16) . .
F6 P2 F5 88.24(16) 2_565 .
F8 P2 F5 87.8(3) 2_565 .
F8 P2 F5 94.1(3) . .
F7 P2 F5 95.9(3) 2_565 .
F7 P2 F5 82.2(3) . .
F5 P2 F5 178.0(2) 2_565 .
C1 N1 C5 121.0(3) . .
C1 N1 C6 119.3(3) . .
C5 N1 C6 119.7(3) . .

loop_
_geom_bond_atom_site_label_1
_geom_bond_atom_site_label_2
_geom_bond_distance
_geom_bond_site_symmetry_2
C1 N1 1.341(4) .
C1 C2 1.377(4) .
C1 H1 0.9500 .
C2 C3 1.395(4) .
C2 H2 0.9500 .
C3 C4 1.394(4) .
C3 C3 1.485(6) 4_575
C4 C5 1.378(4) .
C4 H4 0.9500 .
C5 N1 1.350(4) .
C5 H5 0.9500 .
C6 N1 1.487(4) .
C6 C7 1.527(4) .
C6 H6A 0.9900 .
C6 H6B 0.9900 .
C7 C8 1.527(4) .
C7 H7A 0.9900 .
C7 H7B 0.9900 .
C8 C7 1.527(4) 12_556
C8 H8A 0.9900 .
C8 H8B 0.9900 .
F1 P1 1.606(3) .
F2 P1 1.589(3) .
F3 P1 1.588(2) .
F4 P1 1.595(2) .
F5 P2 1.592(2) .
F6 P2 1.523(3) .
F7 P2 1.575(5) .
F8 P2 1.554(5) .
P1 F3 1.587(2) 12_556
P1 F4 1.595(2) 12_556
P2 F6 1.523(3) 2_565
P2 F8 1.554(5) 2_565
P2 F7 1.575(5) 2_565
P2 F5 1.592(2) 2_565

loop_
_geom_torsion_atom_site_label_1
_geom_torsion_atom_site_label_2
_geom_torsion_atom_site_label_3
_geom_torsion_atom_site_label_4
_geom_torsion
_geom_torsion_site_symmetry_1
_geom_torsion_site_symmetry_2
_geom_torsion_site_symmetry_3
_geom_torsion_site_symmetry_4
N1 C1 C2 C3 0.5(5) . . . .
C1 C2 C3 C4 1.5(5) . . . .
C1 C2 C3 C3 -175.4(2) . . . 4_575
C2 C3 C4 C5 -2.1(5) . . . .
C3 C3 C4 C5 175.0(3) 4_575 . . .
C3 C4 C5 N1 0.6(5) . . . .
N1 C6 C7 C8 -63.6(4) . . . .
C6 C7 C8 C7 -174.4(2) . . . 12_556
C2 C1 N1 C5 -2.1(5) . . . .
C2 C1 N1 C6 175.0(3) . . . .
C4 C5 N1 C1 1.5(5) . . . .
C4 C5 N1 C6 -175.5(3) . . . .
C7 C6 N1 C1 -82.2(3) . . . .
C7 C6 N1 C5 94.8(3) . . . .
